data_4504422
loop_
_publ_author_name
'Clark, Thomas E.'
'Makha, Mohamed'
'Sobolev, Alexandre N.'
'Dalgarno, Scott J.'
'Atwood, Jerry L.'
'Raston, Colin L.'

_publ_section_title
;
 Structural Diversity of Methyl-Substituted Inclusion Complexes of
 Calix[5]arene
;
_journal_issue 10
_journal_name_full 'Crystal Growth &amp; Design'
_journal_page_first 2059
_journal_paper_doi 10.1021/cg0705658
_journal_volume 7
_journal_year 2007
_chemical_formula_moiety 'C35 H30 O5, C8 H10'
_chemical_formula_sum 'C43 H40 O5'
_chemical_formula_weight 636.75
_chemical_name_systematic
; 
 ? 
;
_space_group_IT_number 159
_symmetry_cell_setting trigonal
_symmetry_Int_Tables_number 159
_symmetry_space_group_name_Hall 'P 3 -2c'
_symmetry_space_group_name_H-M 'P 3 1 c'
_atom_sites_solution_hydrogens geom
_atom_sites_solution_primary direct
_atom_sites_solution_secondary difmap
_audit_creation_method SHELXL-97
_cell_angle_alpha 90.0
_cell_angle_beta 90.0
_cell_angle_gamma 120.0
_cell_formula_units_Z 18
_cell_length_a 34.3092(16)
_cell_length_b 34.3092
_cell_length_c 14.4613(4)
_cell_measurement_reflns_used 18967
_cell_measurement_temperature 100(2)
_cell_measurement_theta_max 24.99
_cell_measurement_theta_min 2.49
_cell_volume 14742.1(8)
_computing_cell_refinement
;
CrysAlis RED, Oxford Diffraction Ltd.,
Version 1.171.31.7 (release 18-10-2006 CrysAlis171 .NET)
(compiled Oct 18 2006,16:28:17)
;
_computing_data_collection
;
CrysAlis CCD, Oxford Diffraction Ltd.,
Version 1.171.31.7 (release 18-10-2006 CrysAlis171 .NET)
(compiled Oct 18 2006,16:28:17)
;
_computing_data_reduction
;
CrysAlis RED, Oxford Diffraction Ltd.,
Version 1.171.31.7 (release 18-10-2006 CrysAlis171 .NET)
(compiled Oct 18 2006,16:28:17)
;
_computing_molecular_graphics 'X-Seed 2.0 (Barbour, 2001)'
_computing_publication_material 'SHELXL-97 (Sheldrick, 1997)'
_computing_structure_refinement 'SHELXL-97 (Sheldrick, 1997)'
_computing_structure_solution 'SHELXS-97 (Sheldrick, 1990)'
_diffrn_ambient_temperature 100(2)
_diffrn_detector_area_resol_mean 16.0009
_diffrn_measured_fraction_theta_full 0.993
_diffrn_measured_fraction_theta_max 0.993
_diffrn_measurement_device_type 'Oxford Diffraction Xcalibur-S, Sapphire CCD'
_diffrn_measurement_method '\w scans'
_diffrn_radiation_monochromator graphite
_diffrn_radiation_source 'Enhance (Mo) X-ray Source'
_diffrn_radiation_type MoK\a
_diffrn_radiation_wavelength 0.71073
_diffrn_reflns_av_R_equivalents 0.1900
_diffrn_reflns_av_sigmaI/netI 0.0888
_diffrn_reflns_limit_h_max 40
_diffrn_reflns_limit_h_min -40
_diffrn_reflns_limit_k_max 40
_diffrn_reflns_limit_k_min -40
_diffrn_reflns_limit_l_max 17
_diffrn_reflns_limit_l_min -17
_diffrn_reflns_number 251404
_diffrn_reflns_theta_full 25.00
_diffrn_reflns_theta_max 25.00
_diffrn_reflns_theta_min 2.49
_exptl_absorpt_coefficient_mu 0.083
_exptl_absorpt_correction_T_max 1.0000
_exptl_absorpt_correction_T_min 0.9421
_exptl_absorpt_correction_type multi-scan
_exptl_absorpt_process_details
;
CrysAlis RED, Oxford Diffraction Ltd.,
Version 1.171.31.7 (release 18-10-2006 CrysAlis171 .NET)
(compiled Oct 18 2006,16:28:17)
Empirical absorption correction using spherical harmonics,
 implemented in SCALE3 ABSPACK scaling algorithm.
;
_exptl_crystal_colour colorless
_exptl_crystal_density_diffrn 1.291
_exptl_crystal_density_meas ?
_exptl_crystal_density_method 'not measured'
_exptl_crystal_description plate
_exptl_crystal_F_000 6084
_exptl_crystal_size_max 0.32
_exptl_crystal_size_mid 0.28
_exptl_crystal_size_min 0.11
_refine_diff_density_max 0.272
_refine_diff_density_min -0.244
_refine_diff_density_rms 0.052
_refine_ls_abs_structure_details 'Flack H D (1983), Acta Cryst. A39, 876-881'
_refine_ls_extinction_method none
_refine_ls_goodness_of_fit_ref 1.002
_refine_ls_hydrogen_treatment constr
_refine_ls_matrix_type full
_refine_ls_number_parameters 1303
_refine_ls_number_reflns 8620
_refine_ls_number_restraints 1
_refine_ls_restrained_S_all 1.002
_refine_ls_R_factor_all 0.1051
_refine_ls_R_factor_gt 0.0698
_refine_ls_shift/su_max 0.001
_refine_ls_shift/su_mean 0.000
_refine_ls_structure_factor_coef Fsqd
_refine_ls_weighting_details 'calc w=1/[\s^2^(Fo^2^)+(0.0600P)^2^+11.0000P] where P=(Fo^2^+2Fc^2^)/3'
_refine_ls_weighting_scheme calc
_refine_ls_wR_factor_gt 0.1348
_refine_ls_wR_factor_ref 0.1528
_reflns_number_gt 6011
_reflns_number_total 8620
_reflns_threshold_expression >2sigma(I)
_cod_data_source_file cg0705658-file002.cif
_cod_data_source_block Complex1
_cod_depositor_comments
;
The following automatic conversions were performed:

'_exptl_crystal_density_meas' value 'not measured' was changed to '?'
- the value is perceived as not measured.

Automatic conversion script
Id: cif_fix_values 3008 2015-01-20 13:52:24Z robertas 
;
_cod_database_code 4504422

loop_
_symmetry_equiv_pos_as_xyz
'x, y, z'
'-y, x-y, z'
'-x+y, -x, z'
'y, x, z+1/2'
'x-y, -y, z+1/2'
'-x, -x+y, z+1/2'

loop_
_atom_site_label
_atom_site_type_symbol
_atom_site_fract_x
_atom_site_fract_y
_atom_site_fract_z
_atom_site_U_iso_or_equiv
_atom_site_adp_type
_atom_site_occupancy
_atom_site_symmetry_multiplicity
_atom_site_calc_flag
_atom_site_refinement_flags
_atom_site_disorder_assembly
_atom_site_disorder_group
O1A O 0.32789(15) 0.19785(16) 0.7196(3) 0.0358(12) Uani 1 1 d . . .
H1A H 0.3221 0.1721 0.7368 0.054 Uiso 0.50 1 calc PR A 1
H1A' H 0.3097 0.1955 0.6780 0.054 Uiso 0.50 1 d PR A 2
C11A C 0.3234(2) 0.2207(2) 0.7937(5) 0.0295(17) Uani 1 1 d . . .
C12A C 0.3333(2) 0.2126(2) 0.8817(5) 0.0323(18) Uani 1 1 d . . .
C13A C 0.3261(2) 0.2332(2) 0.9564(5) 0.0336(18) Uani 1 1 d . . .
H13A H 0.3321 0.2270 1.0171 0.040 Uiso 1 1 calc R . .
C14A C 0.3102(2) 0.2633(3) 0.9435(5) 0.0360(19) Uani 1 1 d . . .
H14A H 0.3036 0.2762 0.9951 0.043 Uiso 1 1 calc R . .
C15A C 0.3041(2) 0.2737(2) 0.8550(5) 0.0356(18) Uani 1 1 d . . .
H15A H 0.2955 0.2958 0.8457 0.043 Uiso 1 1 calc R . .
C16A C 0.3103(2) 0.2530(2) 0.7790(5) 0.0318(17) Uani 1 1 d . . .
C1A C 0.3532(2) 0.1822(2) 0.8975(5) 0.0319(18) Uani 1 1 d . . .
H1AA H 0.3691 0.1823 0.8403 0.038 Uiso 1 1 calc R . .
H1AB H 0.3760 0.1957 0.9470 0.038 Uiso 1 1 calc R . .
O2A O 0.31076(15) 0.10990(16) 0.7655(3) 0.0371(13) Uani 1 1 d . . .
H2A H 0.2896 0.0891 0.7355 0.056 Uiso 0.50 1 calc PR B 1
H2A' H 0.3109 0.1345 0.7569 0.056 Uiso 0.50 1 d PR B 2
C21A C 0.3047(2) 0.0998(2) 0.8592(5) 0.0293(17) Uani 1 1 d . . .
C22A C 0.2827(2) 0.0539(2) 0.8845(5) 0.0285(17) Uani 1 1 d . . .
C23A C 0.2739(2) 0.0438(3) 0.9777(6) 0.0384(19) Uani 1 1 d . . .
H23A H 0.2591 0.0132 0.9965 0.046 Uiso 1 1 calc R . .
C24A C 0.2860(2) 0.0771(2) 1.0446(5) 0.0362(18) Uani 1 1 d . . .
H24A H 0.2779 0.0697 1.1077 0.043 Uiso 1 1 calc R . .
C25A C 0.3102(2) 0.1214(3) 1.0155(5) 0.0356(18) Uani 1 1 d . . .
H25A H 0.3197 0.1446 1.0606 0.043 Uiso 1 1 calc R . .
C26A C 0.3213(2) 0.1339(2) 0.9232(5) 0.0294(17) Uani 1 1 d . . .
C2A C 0.2690(2) 0.0166(2) 0.8148(5) 0.0321(18) Uani 1 1 d . . .
H2AA H 0.2723 -0.0078 0.8438 0.039 Uiso 1 1 calc R . .
H2AB H 0.2902 0.0283 0.7621 0.039 Uiso 1 1 calc R . .
O3A O 0.24557(15) 0.04785(15) 0.6483(3) 0.0332(12) Uani 1 1 d . . .
H3A H 0.2341 0.0594 0.6147 0.050 Uiso 0.50 1 calc PR C 1
H3A' H 0.2629 0.0670 0.6873 0.050 Uiso 0.50 1 d PR C 2
C31A C 0.2115(2) 0.0109(2) 0.6955(5) 0.0280(17) Uani 1 1 d . . .
C32A C 0.1686(2) -0.0131(2) 0.6542(5) 0.0281(17) Uani 1 1 d . . .
C33A C 0.1353(2) -0.0488(2) 0.7051(6) 0.0354(19) Uani 1 1 d . . .
H33A H 0.1058 -0.0651 0.6798 0.042 Uiso 1 1 calc R . .
C34A C 0.1430(2) -0.0613(2) 0.7899(5) 0.0342(18) Uani 1 1 d . . .
H34A H 0.1190 -0.0842 0.8247 0.041 Uiso 1 1 calc R . .
C35A C 0.1862(3) -0.0402(2) 0.8236(5) 0.0332(18) Uani 1 1 d . . .
H35A H 0.1922 -0.0505 0.8797 0.040 Uiso 1 1 calc R . .
C36A C 0.2216(2) -0.0036(2) 0.7773(5) 0.0295(17) Uani 1 1 d . . .
C3A C 0.1595(2) -0.0023(2) 0.5588(5) 0.0302(17) Uani 1 1 d . . .
H3AA H 0.1377 -0.0311 0.5290 0.036 Uiso 1 1 calc R . .
H3AB H 0.1879 0.0099 0.5232 0.036 Uiso 1 1 calc R . .
O4A O 0.21721(15) 0.09366(15) 0.5347(3) 0.0308(11) Uani 1 1 d . . .
H4A H 0.2293 0.1202 0.5546 0.046 Uiso 0.50 1 calc PR D 1
H4A' H 0.2218 0.0773 0.5716 0.046 Uiso 0.50 1 d PR D 2
C41A C 0.1711(2) 0.0760(2) 0.5283(5) 0.0284(17) Uani 1 1 d . . .
C42A C 0.1548(2) 0.1034(2) 0.5001(5) 0.0300(17) Uani 1 1 d . . .
C43A C 0.1087(2) 0.0857(3) 0.4957(5) 0.0327(18) Uani 1 1 d . . .
H43A H 0.0970 0.1043 0.4763 0.039 Uiso 1 1 calc R . .
C44A C 0.0795(3) 0.0416(2) 0.5188(5) 0.0367(19) Uani 1 1 d . . .
H44A H 0.0479 0.0305 0.5183 0.044 Uiso 1 1 calc R . .
C45A C 0.0958(2) 0.0137(3) 0.5427(5) 0.0362(19) Uani 1 1 d . . .
H45A H 0.0754 -0.0170 0.5566 0.043 Uiso 1 1 calc R . .
C46A C 0.1419(2) 0.0299(2) 0.5468(5) 0.0285(17) Uani 1 1 d . . .
C4A C 0.1866(2) 0.1520(2) 0.4686(5) 0.0328(18) Uani 1 1 d . . .
H4AA H 0.2142 0.1538 0.4432 0.039 Uiso 1 1 calc R . .
H4AB H 0.1719 0.1591 0.4177 0.039 Uiso 1 1 calc R . .
O5A O 0.26665(16) 0.18398(15) 0.5786(3) 0.0343(12) Uani 1 1 d . . .
H5A H 0.2815 0.1875 0.6272 0.052 Uiso 0.50 1 calc PR E 1
H5A' H 0.2505 0.1561 0.5662 0.052 Uiso 0.50 1 d PR E 2
C51A C 0.2403(2) 0.2041(2) 0.5890(5) 0.0261(16) Uani 1 1 d . . .
C52A C 0.2561(2) 0.2419(2) 0.6458(5) 0.0321(17) Uani 1 1 d . . .
C53A C 0.2281(3) 0.2590(2) 0.6650(5) 0.0353(18) Uani 1 1 d . . .
H53A H 0.2376 0.2836 0.7065 0.042 Uiso 1 1 calc R . .
C54A C 0.1859(2) 0.2403(2) 0.6234(5) 0.0366(19) Uani 1 1 d . . .
H54A H 0.1663 0.2515 0.6383 0.044 Uiso 1 1 calc R . .
C55A C 0.1725(2) 0.2058(2) 0.5613(5) 0.0318(18) Uani 1 1 d . . .
H55A H 0.1442 0.1941 0.5312 0.038 Uiso 1 1 calc R . .
C56A C 0.2001(2) 0.1875(2) 0.5419(5) 0.0278(16) Uani 1 1 d . . .
C5A C 0.3041(3) 0.2661(2) 0.6820(5) 0.0380(19) Uani 1 1 d . . .
H5AA H 0.3153 0.2989 0.6811 0.046 Uiso 1 1 calc R . .
H5AB H 0.3231 0.2603 0.6390 0.046 Uiso 1 1 calc R . .
C61A C 0.2111(2) 0.1261(2) 0.8215(5) 0.0372(19) Uani 1 1 d . . .
H61A H 0.2419 0.1483 0.8282 0.045 Uiso 1 1 calc R . .
C62A C 0.1963(2) 0.0832(3) 0.8521(6) 0.0391(19) Uani 1 1 d . . .
H62A H 0.2166 0.0758 0.8810 0.047 Uiso 1 1 calc R . .
C63A C 0.1516(2) 0.0508(2) 0.8407(5) 0.0326(18) Uani 1 1 d . . .
H63A H 0.1417 0.0208 0.8601 0.039 Uiso 1 1 calc R . .
C64A C 0.1208(2) 0.0612(2) 0.8011(5) 0.0279(17) Uani 1 1 d . . .
C65A C 0.1365(2) 0.1054(2) 0.7710(5) 0.0294(17) Uani 1 1 d . . .
C66A C 0.1819(3) 0.1374(2) 0.7815(5) 0.0345(18) Uani 1 1 d . . .
H66A H 0.1928 0.1673 0.7606 0.041 Uiso 1 1 calc R . .
C67A C 0.0720(2) 0.0251(3) 0.7932(6) 0.042(2) Uani 1 1 d . . .
H67A H 0.0532 0.0348 0.8257 0.062 Uiso 1 1 calc R . .
H67B H 0.0677 -0.0028 0.8209 0.062 Uiso 1 1 calc R . .
H67C H 0.0633 0.0200 0.7278 0.062 Uiso 1 1 calc R . .
C68A C 0.1046(3) 0.1190(3) 0.7333(6) 0.048(2) Uani 1 1 d . . .
H68A H 0.1216 0.1480 0.7013 0.071 Uiso 1 1 calc R . .
H68B H 0.0873 0.1219 0.7841 0.071 Uiso 1 1 calc R . .
H68C H 0.0840 0.0961 0.6897 0.071 Uiso 1 1 calc R . .
O1B O 0.33680(16) 0.15028(15) 0.5361(3) 0.0351(12) Uani 1 1 d . . .
H1B H 0.3547 0.1535 0.5790 0.053 Uiso 0.50 1 calc PR F 1
H1B' H 0.3421 0.1762 0.5194 0.053 Uiso 0.50 1 d PR F 2
C11B C 0.3432(2) 0.1279(2) 0.4618(5) 0.0303(17) Uani 1 1 d . . .
C12B C 0.3569(2) 0.0969(2) 0.4779(5) 0.0264(16) Uani 1 1 d . . .
C13B C 0.3648(2) 0.0770(2) 0.4007(5) 0.0383(19) Uani 1 1 d . . .
H13B H 0.3743 0.0556 0.4094 0.046 Uiso 1 1 calc R . .
C14B C 0.3589(2) 0.0879(2) 0.3136(5) 0.0333(18) Uani 1 1 d . . .
H14B H 0.3661 0.0755 0.2622 0.040 Uiso 1 1 calc R . .
C15B C 0.3426(2) 0.1167(3) 0.2988(6) 0.0395(19) Uani 1 1 d . . .
H15B H 0.3370 0.1224 0.2373 0.047 Uiso 1 1 calc R . .
C16B C 0.3341(2) 0.1375(2) 0.3719(5) 0.0293(17) Uani 1 1 d . . .
C1B C 0.3612(2) 0.0825(2) 0.5727(5) 0.0293(16) Uani 1 1 d . . .
H1BA H 0.3488 0.0495 0.5719 0.035 Uiso 1 1 calc R . .
H1BB H 0.3421 0.0886 0.6148 0.035 Uiso 1 1 calc R . .
O2B O 0.40023(15) 0.16496(15) 0.6724(3) 0.0331(12) Uani 1 1 d . . .
H2B H 0.4178 0.1928 0.6771 0.050 Uiso 0.50 1 calc PR G 1
H2B' H 0.3835 0.1594 0.6261 0.050 Uiso 0.50 1 d PR G 2
C21B C 0.4253(2) 0.1430(2) 0.6661(5) 0.0284(16) Uani 1 1 d . . .
C22B C 0.4656(2) 0.1596(2) 0.7160(5) 0.0315(17) Uani 1 1 d . . .
C23B C 0.4902(3) 0.1383(2) 0.7019(5) 0.0383(19) Uani 1 1 d . . .
H23B H 0.5180 0.1493 0.7333 0.046 Uiso 1 1 calc R . .
C24B C 0.4759(3) 0.1018(2) 0.6442(6) 0.0405(19) Uani 1 1 d . . .
H24B H 0.4941 0.0885 0.6341 0.049 Uiso 1 1 calc R . .
C25B C 0.4351(3) 0.0852(2) 0.6019(5) 0.0360(18) Uani 1 1 d . . .
H25B H 0.4247 0.0595 0.5632 0.043 Uiso 1 1 calc R . .
C26B C 0.4084(2) 0.1045(2) 0.6132(5) 0.0281(16) Uani 1 1 d . . .
C2B C 0.4798(3) 0.1974(2) 0.7848(5) 0.0361(19) Uani 1 1 d . . .
H2BA H 0.4949 0.1917 0.8372 0.043 Uiso 1 1 calc R . .
H2BB H 0.4524 0.1963 0.8095 0.043 Uiso 1 1 calc R . .
O3B O 0.44938(15) 0.25541(15) 0.7181(3) 0.0316(12) Uani 1 1 d . . .
H3B H 0.4437 0.2715 0.6832 0.047 Uiso 0.50 1 calc PR H 1
H3B' H 0.4363 0.2287 0.6973 0.047 Uiso 0.50 1 d PR H 2
C31B C 0.4957(2) 0.2727(2) 0.7218(4) 0.0267(16) Uani 1 1 d . . .
C32B C 0.5247(3) 0.3186(2) 0.7038(5) 0.0339(18) Uani 1 1 d . . .
C33B C 0.5701(2) 0.3341(3) 0.7051(5) 0.0391(19) Uani 1 1 d . . .
H33B H 0.5904 0.3648 0.6911 0.047 Uiso 1 1 calc R . .
C34B C 0.5871(2) 0.3061(3) 0.7264(5) 0.040(2) Uani 1 1 d . . .
H34B H 0.6186 0.3172 0.7244 0.048 Uiso 1 1 calc R . .
C35B C 0.5572(2) 0.2611(3) 0.7510(5) 0.0374(18) Uani 1 1 d . . .
H35B H 0.5685 0.2420 0.7692 0.045 Uiso 1 1 calc R . .
C36B C 0.5111(2) 0.2446(2) 0.7487(5) 0.0309(17) Uani 1 1 d . . .
C3B C 0.5078(3) 0.3513(2) 0.6919(5) 0.0361(19) Uani 1 1 d . . .
H3BA H 0.5300 0.3802 0.7207 0.043 Uiso 1 1 calc R . .
H3BB H 0.4794 0.3397 0.7270 0.043 Uiso 1 1 calc R . .
O4B O 0.42236(15) 0.30312(15) 0.6036(3) 0.0341(12) Uani 1 1 d . . .
H4B H 0.4029 0.2849 0.5666 0.051 Uiso 0.50 1 calc PR I 1
H4B' H 0.4325 0.2891 0.6343 0.051 Uiso 0.50 1 d PR I 2
C41B C 0.4567(2) 0.3390(2) 0.5542(5) 0.0285(17) Uani 1 1 d . . .
C42B C 0.4469(2) 0.3525(2) 0.4715(5) 0.0314(17) Uani 1 1 d . . .
C43B C 0.4823(2) 0.3871(2) 0.4223(5) 0.0347(18) Uani 1 1 d . . .
H43B H 0.4768 0.3963 0.3641 0.042 Uiso 1 1 calc R . .
C44B C 0.5259(3) 0.4082(2) 0.4586(5) 0.0374(19) Uani 1 1 d . . .
H44B H 0.5500 0.4310 0.4239 0.045 Uiso 1 1 calc R . .
C45B C 0.5342(2) 0.3962(2) 0.5446(5) 0.0341(18) Uani 1 1 d . . .
H45B H 0.5636 0.4118 0.5702 0.041 Uiso 1 1 calc R . .
C46B C 0.4993(2) 0.3611(2) 0.5937(5) 0.0331(18) Uani 1 1 d . . .
C4B C 0.3999(2) 0.3325(2) 0.4333(5) 0.0364(18) Uani 1 1 d . . .
H4BA H 0.3969 0.3569 0.4037 0.044 Uiso 1 1 calc R . .
H4BB H 0.3786 0.3210 0.4858 0.044 Uiso 1 1 calc R . .
O5B O 0.35638(16) 0.24060(16) 0.4858(3) 0.0401(13) Uani 1 1 d . . .
H5B H 0.3553 0.2160 0.4959 0.060 Uiso 0.50 1 calc PR J 1
H5B' H 0.3780 0.2612 0.5160 0.060 Uiso 0.50 1 d PR J 2
C51B C 0.3627(2) 0.2501(2) 0.3930(5) 0.0272(16) Uani 1 1 d . . .
C52B C 0.3452(2) 0.2145(2) 0.3281(5) 0.0290(17) Uani 1 1 d . . .
C53B C 0.3559(2) 0.2258(3) 0.2332(5) 0.0339(18) Uani 1 1 d . . .
H53B H 0.3452 0.2026 0.1882 0.041 Uiso 1 1 calc R . .
C54B C 0.3813(2) 0.2698(3) 0.2057(5) 0.0360(18) Uani 1 1 d . . .
H54B H 0.3901 0.2767 0.1429 0.043 Uiso 1 1 calc R . .
C55B C 0.3940(2) 0.3040(2) 0.2700(5) 0.0317(18) Uani 1 1 d . . .
H55B H 0.4087 0.3344 0.2495 0.038 Uiso 1 1 calc R . .
C56B C 0.3857(2) 0.2947(2) 0.3640(5) 0.0306(17) Uani 1 1 d . . .
C5B C 0.3138(2) 0.1668(2) 0.3556(5) 0.0395(19) Uani 1 1 d . . .
H5BA H 0.2907 0.1527 0.3068 0.047 Uiso 1 1 calc R . .
H5BB H 0.2982 0.1671 0.4130 0.047 Uiso 1 1 calc R . .
C61B C 0.4542(2) 0.2211(3) 0.4374(5) 0.0382(19) Uani 1 1 d . . .
H61B H 0.4229 0.2007 0.4312 0.046 Uiso 1 1 calc R . .
C62B C 0.4826(3) 0.2068(3) 0.4749(5) 0.040(2) Uani 1 1 d . . .
H62B H 0.4698 0.1765 0.4948 0.047 Uiso 1 1 calc R . .
C63B C 0.5281(2) 0.2350(2) 0.4841(5) 0.0269(16) Uani 1 1 d . . .
C64B C 0.5467(2) 0.2803(2) 0.4541(5) 0.0280(16) Uani 1 1 d . . .
C65B C 0.5182(2) 0.2939(2) 0.4185(5) 0.0357(18) Uani 1 1 d . . .
H65A H 0.5304 0.3242 0.3993 0.043 Uiso 1 1 calc R . .
C66B C 0.4722(3) 0.2647(3) 0.4097(5) 0.041(2) Uani 1 1 d . . .
H66B H 0.4534 0.2750 0.3846 0.049 Uiso 1 1 calc R . .
C67B C 0.5963(2) 0.3127(3) 0.4613(6) 0.046(2) Uani 1 1 d . . .
H67D H 0.6025 0.3430 0.4447 0.069 Uiso 1 1 calc R . .
H67E H 0.6125 0.3035 0.4191 0.069 Uiso 1 1 calc R . .
H67F H 0.6062 0.3129 0.5249 0.069 Uiso 1 1 calc R . .
C68B C 0.5577(3) 0.2175(3) 0.5189(6) 0.044(2) Uani 1 1 d . . .
H68D H 0.5391 0.1856 0.5345 0.066 Uiso 1 1 calc R . .
H68E H 0.5739 0.2344 0.5741 0.066 Uiso 1 1 calc R . .
H68F H 0.5794 0.2211 0.4707 0.066 Uiso 1 1 calc R . .
O1C O 0.45457(15) 0.01455(15) 0.0468(3) 0.0340(12) Uani 1 1 d . . .
H1C H 0.4792 0.0172 0.0303 0.051 Uiso 0.50 1 calc PR K 1
H1C' H 0.4592 0.0343 0.0866 0.051 Uiso 0.50 1 d PR K 2
C11C C 0.4332(2) 0.0197(2) -0.0291(5) 0.0278(16) Uani 1 1 d . . .
C12C C 0.4383(2) 0.0047(2) -0.1144(5) 0.0313(17) Uani 1 1 d . . .
C13C C 0.4188(2) 0.0130(2) -0.1904(5) 0.0330(18) Uani 1 1 d . . .
H13C H 0.4227 0.0035 -0.2498 0.040 Uiso 1 1 calc R . .
C14C C 0.3944(2) 0.0344(2) -0.1832(6) 0.0387(19) Uani 1 1 d . . .
H14C H 0.3824 0.0408 -0.2365 0.046 Uiso 1 1 calc R . .
C15C C 0.3876(2) 0.0463(2) -0.0961(5) 0.0353(18) Uani 1 1 d . . .
H15C H 0.3696 0.0601 -0.0897 0.042 Uiso 1 1 calc R . .
C16C C 0.4059(2) 0.0389(2) -0.0185(5) 0.0282(16) Uani 1 1 d . . .
C1C C 0.4628(2) -0.0218(2) -0.1243(5) 0.0281(16) Uani 1 1 d . . .
H1CA H 0.4613 -0.0362 -0.0640 0.034 Uiso 1 1 calc R . .
H1CB H 0.4459 -0.0463 -0.1694 0.034 Uiso 1 1 calc R . .
O2C O 0.53702(15) 0.01805(14) 0.0032(3) 0.0320(12) Uani 1 1 d . . .
H2C H 0.5595 0.0384 0.0310 0.048 Uiso 0.50 1 calc PR L 1
H2C' H 0.5146 0.0221 0.0092 0.048 Uiso 0.50 1 d PR L 2
C21C C 0.5463(2) 0.0198(2) -0.0895(5) 0.0291(17) Uani 1 1 d . . .
C22C C 0.5910(2) 0.0369(2) -0.1164(5) 0.0302(18) Uani 1 1 d . . .
C23C C 0.5999(3) 0.0396(2) -0.2111(5) 0.0336(18) Uani 1 1 d . . .
H23C H 0.6300 0.0511 -0.2312 0.040 Uiso 1 1 calc R . .
C24C C 0.5661(3) 0.0261(2) -0.2765(5) 0.0379(19) Uani 1 1 d . . .
H24C H 0.5732 0.0298 -0.3405 0.045 Uiso 1 1 calc R . .
C25C C 0.5227(3) 0.0075(2) -0.2481(6) 0.041(2) Uani 1 1 d . . .
H25C H 0.4996 -0.0028 -0.2933 0.049 Uiso 1 1 calc R . .
C26C C 0.5109(2) 0.0030(2) -0.1540(5) 0.0293(17) Uani 1 1 d . . .
C2C C 0.6288(2) 0.0505(2) -0.0489(5) 0.0316(17) Uani 1 1 d . . .
H2CA H 0.6513 0.0442 -0.0771 0.038 Uiso 1 1 calc R . .
H2CB H 0.6167 0.0311 0.0065 0.038 Uiso 1 1 calc R . .
O3C O 0.60511(15) 0.08243(14) 0.1154(3) 0.0313(11) Uani 1 1 d . . .
H3C H 0.5953 0.0962 0.1471 0.047 Uiso 0.50 1 calc PR M 1
H3C' H 0.5851 0.0648 0.0781 0.047 Uiso 0.50 1 d PR M 2
C31C C 0.6419(2) 0.1131(2) 0.0638(5) 0.0260(16) Uani 1 1 d . . .
C32C C 0.6683(2) 0.1564(2) 0.0987(5) 0.0276(16) Uani 1 1 d . . .
C33C C 0.7046(2) 0.1875(2) 0.0454(5) 0.0327(18) Uani 1 1 d . . .
H33C H 0.7231 0.2174 0.0674 0.039 Uiso 1 1 calc R . .
C34C C 0.7137(2) 0.1748(3) -0.0404(5) 0.0371(19) Uani 1 1 d . . .
H34C H 0.7370 0.1964 -0.0785 0.045 Uiso 1 1 calc R . .
C35C C 0.6886(2) 0.1311(2) -0.0687(5) 0.0320(17) Uani 1 1 d . . .
H35C H 0.6960 0.1223 -0.1253 0.038 Uiso 1 1 calc R . .
C36C C 0.6528(2) 0.0994(2) -0.0175(5) 0.0297(17) Uani 1 1 d . . .
C3C C 0.6618(2) 0.1682(2) 0.1957(5) 0.0332(18) Uani 1 1 d . . .
H3CA H 0.6919 0.1889 0.2220 0.040 Uiso 1 1 calc R . .
H3CB H 0.6484 0.1403 0.2332 0.040 Uiso 1 1 calc R . .
O4C O 0.56594(15) 0.11888(14) 0.2225(3) 0.0314(12) Uani 1 1 d . . .
H4C H 0.5398 0.1088 0.2014 0.047 Uiso 0.50 1 calc PR N 1
H4C' H 0.5812 0.1120 0.1870 0.047 Uiso 0.50 1 d PR N 2
C41C C 0.5878(2) 0.1662(2) 0.2263(5) 0.0288(16) Uani 1 1 d . . .
C42C C 0.5632(2) 0.1860(2) 0.2552(5) 0.0327(17) Uani 1 1 d . . .
C43C C 0.5845(3) 0.2323(3) 0.2575(5) 0.042(2) Uani 1 1 d . . .
H43C H 0.5686 0.2468 0.2778 0.050 Uiso 1 1 calc R . .
C44C C 0.6297(3) 0.2581(3) 0.2298(6) 0.048(2) Uani 1 1 d . . .
H44C H 0.6435 0.2899 0.2259 0.057 Uiso 1 1 calc R . .
C45C C 0.6536(3) 0.2371(3) 0.2083(6) 0.044(2) Uani 1 1 d . . .
H45C H 0.6847 0.2547 0.1936 0.053 Uiso 1 1 calc R . .
C46C C 0.6329(2) 0.1899(2) 0.2076(5) 0.0301(17) Uani 1 1 d . . .
C4C C 0.5158(2) 0.1595(2) 0.2890(5) 0.0330(17) Uani 1 1 d . . .
H4CA H 0.5118 0.1763 0.3402 0.040 Uiso 1 1 calc R . .
H4CB H 0.5110 0.1307 0.3145 0.040 Uiso 1 1 calc R . .
O5C O 0.47550(15) 0.07899(15) 0.1791(3) 0.0327(12) Uani 1 1 d . . .
H5C H 0.4682 0.0618 0.1331 0.049 Uiso 0.50 1 calc PR O 1
H5C' H 0.5040 0.0934 0.1856 0.049 Uiso 0.50 1 d PR O 2
C51C C 0.4601(2) 0.1091(2) 0.1673(5) 0.0320(17) Uani 1 1 d . . .
C52C C 0.4220(2) 0.0965(2) 0.1119(5) 0.0316(17) Uani 1 1 d . . .
C53C C 0.4094(2) 0.1284(3) 0.0964(6) 0.039(2) Uani 1 1 d . . .
H53C H 0.3849 0.1212 0.0559 0.047 Uiso 1 1 calc R . .
C54C C 0.4308(3) 0.1700(3) 0.1374(6) 0.043(2) Uani 1 1 d . . .
H54C H 0.4225 0.1918 0.1229 0.052 Uiso 1 1 calc R . .
C55C C 0.4649(3) 0.1796(2) 0.2001(5) 0.0376(19) Uani 1 1 d . . .
H55C H 0.4784 0.2073 0.2327 0.045 Uiso 1 1 calc R . .
C56C C 0.4795(2) 0.1493(2) 0.2158(5) 0.0323(17) Uani 1 1 d . . .
C5C C 0.3938(2) 0.0487(2) 0.0772(5) 0.0378(19) Uani 1 1 d . . .
H5CA H 0.3619 0.0411 0.0761 0.045 Uiso 1 1 calc R . .
H5CB H 0.3962 0.0283 0.1223 0.045 Uiso 1 1 calc R . .
C61C C 0.5337(3) 0.1223(3) -0.0719(6) 0.045(2) Uani 1 1 d . . .
H61C H 0.5106 0.0918 -0.0784 0.054 Uiso 1 1 calc R . .
C62C C 0.5764(3) 0.1352(2) -0.0982(5) 0.042(2) Uani 1 1 d . . .
H62C H 0.5834 0.1137 -0.1229 0.050 Uiso 1 1 calc R . .
C63C C 0.6093(2) 0.1790(3) -0.0891(5) 0.0349(18) Uani 1 1 d . . .
H63B H 0.6391 0.1876 -0.1082 0.042 Uiso 1 1 calc R . .
C64C C 0.6008(2) 0.2116(2) -0.0523(5) 0.0310(17) Uani 1 1 d . . .
C65C C 0.5569(2) 0.1983(2) -0.0247(5) 0.0350(18) Uani 1 1 d . . .
C66C C 0.5238(2) 0.1539(2) -0.0354(5) 0.0374(19) Uani 1 1 d . . .
H66C H 0.4938 0.1448 -0.0176 0.045 Uiso 1 1 calc R . .
C67C C 0.6380(3) 0.2596(3) -0.0453(6) 0.048(2) Uani 1 1 d . . .
H67G H 0.6659 0.2623 -0.0692 0.072 Uiso 1 1 calc R . .
H67H H 0.6422 0.2691 0.0195 0.072 Uiso 1 1 calc R . .
H67I H 0.6301 0.2788 -0.0817 0.072 Uiso 1 1 calc R . .
C68C C 0.5446(3) 0.2316(3) 0.0128(6) 0.048(2) Uani 1 1 d . . .
H68G H 0.5130 0.2157 0.0322 0.071 Uiso 1 1 calc R . .
H68H H 0.5490 0.2536 -0.0353 0.071 Uiso 1 1 calc R . .
H68I H 0.5638 0.2473 0.0660 0.071 Uiso 1 1 calc R . .

loop_
_atom_site_aniso_label
_atom_site_aniso_U_11
_atom_site_aniso_U_22
_atom_site_aniso_U_33
_atom_site_aniso_U_23
_atom_site_aniso_U_13
_atom_site_aniso_U_12
O1A 0.026(3) 0.036(3) 0.041(3) -0.010(2) 0.006(2) 0.012(2)
C11A 0.025(4) 0.019(4) 0.035(5) -0.006(3) 0.006(3) 0.003(3)
C12A 0.024(4) 0.018(4) 0.033(4) -0.004(3) 0.000(3) -0.006(3)
C13A 0.026(4) 0.035(4) 0.029(4) -0.002(3) 0.001(3) 0.007(4)
C14A 0.032(4) 0.043(5) 0.026(4) -0.007(4) 0.005(3) 0.013(4)
C15A 0.032(4) 0.031(4) 0.038(5) -0.002(4) -0.002(4) 0.011(4)
C16A 0.031(4) 0.025(4) 0.030(4) -0.003(3) 0.005(3) 0.007(3)
C1A 0.016(4) 0.033(4) 0.033(4) -0.007(3) -0.006(3) 0.002(3)
O2A 0.028(3) 0.042(3) 0.029(3) -0.008(2) 0.001(2) 0.008(2)
C21A 0.018(4) 0.034(4) 0.028(4) -0.004(3) -0.002(3) 0.008(3)
C22A 0.021(4) 0.037(4) 0.033(4) 0.000(3) 0.000(3) 0.018(3)
C23A 0.027(4) 0.035(4) 0.053(5) 0.002(4) -0.003(4) 0.016(4)
C24A 0.034(4) 0.037(5) 0.032(4) 0.007(4) -0.007(4) 0.013(4)
C25A 0.026(4) 0.040(5) 0.041(5) -0.004(4) -0.009(4) 0.017(4)
C26A 0.015(4) 0.034(4) 0.035(5) -0.002(3) 0.000(3) 0.009(3)
C2A 0.030(4) 0.034(4) 0.043(5) -0.002(3) -0.002(3) 0.025(4)
O3A 0.024(3) 0.030(3) 0.044(3) 0.002(2) 0.000(2) 0.012(2)
C31A 0.030(4) 0.019(4) 0.034(4) -0.001(3) 0.006(3) 0.012(3)
C32A 0.033(4) 0.023(4) 0.031(4) -0.008(3) 0.003(3) 0.016(3)
C33A 0.021(4) 0.025(4) 0.049(5) -0.002(4) 0.008(4) 0.003(3)
C34A 0.038(5) 0.022(4) 0.040(5) 0.005(3) 0.007(4) 0.014(4)
C35A 0.047(5) 0.025(4) 0.031(4) -0.002(3) 0.000(4) 0.020(4)
C36A 0.020(4) 0.036(4) 0.041(5) -0.006(4) -0.001(3) 0.020(3)
C3A 0.017(4) 0.033(4) 0.033(4) -0.005(3) 0.004(3) 0.007(3)
O4A 0.026(3) 0.028(3) 0.036(3) 0.002(2) 0.003(2) 0.011(2)
C41A 0.018(4) 0.032(4) 0.030(4) -0.012(3) 0.003(3) 0.008(3)
C42A 0.036(4) 0.032(4) 0.020(4) -0.007(3) -0.010(3) 0.015(4)
C43A 0.031(4) 0.046(5) 0.026(4) -0.007(4) -0.002(3) 0.023(4)
C44A 0.030(4) 0.028(4) 0.048(5) -0.009(4) -0.012(4) 0.012(4)
C45A 0.024(4) 0.036(4) 0.035(5) -0.005(4) 0.001(3) 0.004(4)
C46A 0.030(4) 0.029(4) 0.028(4) 0.004(3) 0.003(3) 0.016(3)
C4A 0.036(4) 0.040(5) 0.026(4) 0.007(3) 0.003(3) 0.022(4)
O5A 0.037(3) 0.030(3) 0.035(3) -0.002(2) 0.007(2) 0.016(2)
C51A 0.032(4) 0.021(4) 0.029(4) 0.008(3) 0.014(3) 0.015(3)
C52A 0.034(4) 0.031(4) 0.033(4) 0.003(3) 0.009(3) 0.018(4)
C53A 0.044(5) 0.024(4) 0.042(5) 0.006(3) 0.008(4) 0.020(4)
C54A 0.035(5) 0.034(5) 0.044(5) 0.018(4) 0.018(4) 0.019(4)
C55A 0.029(4) 0.027(4) 0.038(5) 0.009(3) -0.002(3) 0.013(4)
C56A 0.027(4) 0.032(4) 0.022(4) 0.000(3) 0.000(3) 0.013(3)
C5A 0.051(5) 0.020(4) 0.033(5) 0.005(3) 0.003(4) 0.010(4)
C61A 0.014(4) 0.033(5) 0.051(5) -0.005(4) 0.011(3) 0.002(3)
C62A 0.025(4) 0.043(5) 0.050(5) 0.002(4) 0.002(4) 0.018(4)
C63A 0.043(5) 0.026(4) 0.035(5) -0.001(3) 0.008(4) 0.022(4)
C64A 0.031(4) 0.035(4) 0.023(4) 0.006(3) 0.005(3) 0.020(4)
C65A 0.033(4) 0.034(4) 0.030(4) 0.006(3) 0.008(3) 0.023(4)
C66A 0.037(5) 0.027(4) 0.035(5) 0.007(3) 0.015(4) 0.013(4)
C67A 0.030(4) 0.043(5) 0.040(5) 0.004(4) -0.005(4) 0.009(4)
C68A 0.044(5) 0.065(6) 0.051(6) 0.026(4) 0.019(4) 0.040(5)
O1B 0.038(3) 0.034(3) 0.032(3) -0.006(2) -0.003(2) 0.018(2)
C11B 0.018(4) 0.028(4) 0.029(4) 0.000(3) 0.004(3) 0.000(3)
C12B 0.027(4) 0.019(4) 0.027(4) -0.002(3) 0.001(3) 0.006(3)
C13B 0.033(4) 0.033(4) 0.045(5) 0.002(4) 0.011(4) 0.014(4)
C14B 0.032(4) 0.032(4) 0.030(5) 0.001(3) 0.008(3) 0.012(4)
C15B 0.021(4) 0.046(5) 0.038(5) -0.004(4) 0.002(3) 0.007(4)
C16B 0.016(4) 0.026(4) 0.038(5) -0.002(3) 0.002(3) 0.004(3)
C1B 0.025(4) 0.024(4) 0.037(4) 0.005(3) 0.007(3) 0.012(3)
O2B 0.033(3) 0.033(3) 0.035(3) 0.001(2) 0.000(2) 0.018(2)
C21B 0.032(4) 0.026(4) 0.027(4) 0.005(3) 0.002(3) 0.015(3)
C22B 0.034(4) 0.028(4) 0.033(4) 0.011(3) 0.009(3) 0.016(4)
C23B 0.041(5) 0.037(5) 0.044(5) 0.016(4) 0.018(4) 0.025(4)
C24B 0.051(5) 0.030(4) 0.049(5) 0.002(4) 0.003(4) 0.027(4)
C25B 0.044(5) 0.019(4) 0.041(5) 0.003(3) 0.008(4) 0.012(4)
C26B 0.034(4) 0.018(4) 0.026(4) 0.003(3) 0.000(3) 0.008(3)
C2B 0.043(5) 0.038(5) 0.030(4) 0.005(3) 0.002(4) 0.023(4)
O3B 0.023(3) 0.028(3) 0.035(3) -0.004(2) 0.001(2) 0.007(2)
C31B 0.029(4) 0.031(4) 0.021(4) -0.001(3) 0.003(3) 0.015(3)
C32B 0.040(5) 0.029(4) 0.030(4) -0.005(3) -0.005(3) 0.015(4)
C33B 0.016(4) 0.043(5) 0.048(5) -0.002(4) -0.001(3) 0.008(4)
C34B 0.018(4) 0.055(5) 0.039(5) -0.015(4) -0.001(3) 0.013(4)
C35B 0.034(4) 0.040(5) 0.041(5) -0.006(4) 0.002(4) 0.021(4)
C36B 0.030(4) 0.034(4) 0.027(4) -0.001(3) 0.007(3) 0.015(4)
C3B 0.036(4) 0.034(4) 0.038(5) -0.011(3) 0.003(4) 0.017(4)
O4B 0.027(3) 0.035(3) 0.033(3) 0.005(2) 0.007(2) 0.009(2)
C41B 0.031(4) 0.022(4) 0.031(4) -0.003(3) 0.006(3) 0.012(3)
C42B 0.035(4) 0.025(4) 0.036(4) -0.006(3) 0.000(4) 0.016(4)
C43B 0.043(5) 0.025(4) 0.040(5) 0.002(3) 0.001(4) 0.021(4)
C44B 0.037(5) 0.033(4) 0.040(5) 0.002(4) 0.012(4) 0.016(4)
C45B 0.034(4) 0.020(4) 0.040(5) -0.003(3) 0.006(4) 0.007(3)
C46B 0.029(4) 0.027(4) 0.046(5) -0.011(4) 0.000(4) 0.016(3)
C4B 0.040(5) 0.032(4) 0.045(5) 0.005(4) 0.005(4) 0.023(4)
O5B 0.036(3) 0.038(3) 0.035(3) 0.005(2) 0.005(2) 0.010(2)
C51B 0.025(4) 0.033(4) 0.025(4) 0.006(3) 0.005(3) 0.015(3)
C52B 0.022(4) 0.030(4) 0.034(4) 0.004(3) -0.004(3) 0.012(3)
C53B 0.021(4) 0.042(5) 0.033(5) 0.002(4) 0.000(3) 0.011(4)
C54B 0.027(4) 0.045(5) 0.028(4) 0.008(4) -0.004(3) 0.011(4)
C55B 0.023(4) 0.026(4) 0.037(5) 0.007(3) -0.003(3) 0.006(3)
C56B 0.024(4) 0.032(4) 0.038(5) 0.007(3) 0.001(3) 0.016(3)
C5B 0.030(4) 0.044(5) 0.030(4) -0.001(4) -0.006(3) 0.008(4)
C61B 0.020(4) 0.046(5) 0.041(5) 0.000(4) 0.003(3) 0.010(4)
C62B 0.043(5) 0.038(5) 0.034(5) 0.008(4) 0.017(4) 0.017(4)
C63B 0.025(4) 0.030(4) 0.030(4) 0.005(3) 0.004(3) 0.016(3)
C64B 0.026(4) 0.024(4) 0.031(4) -0.008(3) 0.002(3) 0.010(3)
C65B 0.040(5) 0.033(4) 0.043(5) 0.007(4) 0.013(4) 0.025(4)
C66B 0.039(5) 0.054(5) 0.047(5) 0.006(4) 0.010(4) 0.037(4)
C67B 0.030(4) 0.041(5) 0.054(5) -0.012(4) -0.008(4) 0.008(4)
C68B 0.047(5) 0.043(5) 0.046(5) 0.007(4) 0.003(4) 0.025(4)
O1C 0.030(3) 0.033(3) 0.038(3) 0.006(2) -0.002(2) 0.015(2)
C11C 0.027(4) 0.021(4) 0.034(4) 0.011(3) -0.004(3) 0.011(3)
C12C 0.026(4) 0.028(4) 0.034(5) -0.002(3) -0.002(3) 0.009(3)
C13C 0.034(4) 0.022(4) 0.029(4) 0.002(3) -0.005(3) 0.004(3)
C14C 0.029(4) 0.042(5) 0.046(5) 0.008(4) -0.004(4) 0.019(4)
C15C 0.028(4) 0.030(4) 0.035(5) 0.012(3) 0.007(4) 0.005(3)
C16C 0.014(3) 0.034(4) 0.029(4) 0.002(3) -0.002(3) 0.006(3)
C1C 0.028(4) 0.021(4) 0.026(4) -0.006(3) -0.011(3) 0.005(3)
O2C 0.038(3) 0.028(3) 0.034(3) -0.002(2) -0.008(2) 0.019(2)
C21C 0.039(5) 0.023(4) 0.031(4) -0.004(3) 0.005(3) 0.019(3)
C22C 0.046(5) 0.015(4) 0.037(5) -0.008(3) -0.013(4) 0.020(3)
C23C 0.044(5) 0.026(4) 0.033(5) -0.001(3) -0.001(4) 0.019(4)
C24C 0.051(5) 0.044(5) 0.020(4) -0.002(3) 0.005(4) 0.024(4)
C25C 0.047(5) 0.025(4) 0.048(5) -0.007(4) -0.014(4) 0.017(4)
C26C 0.043(5) 0.017(4) 0.030(4) -0.009(3) -0.011(4) 0.017(3)
C2C 0.040(4) 0.039(4) 0.028(4) 0.001(3) 0.001(3) 0.030(4)
O3C 0.029(3) 0.026(3) 0.037(3) -0.001(2) -0.004(2) 0.012(2)
C31C 0.027(4) 0.025(4) 0.029(4) -0.001(3) -0.008(3) 0.015(3)
C32C 0.026(4) 0.022(4) 0.035(4) -0.001(3) -0.005(3) 0.012(3)
C33C 0.027(4) 0.032(4) 0.040(5) 0.000(3) -0.003(3) 0.016(4)
C34C 0.029(4) 0.044(5) 0.037(5) 0.017(4) 0.008(4) 0.017(4)
C35C 0.027(4) 0.041(5) 0.034(4) 0.008(4) 0.006(3) 0.022(4)
C36C 0.028(4) 0.031(4) 0.031(4) -0.003(3) -0.006(3) 0.015(3)
C3C 0.029(4) 0.023(4) 0.039(5) -0.004(3) -0.005(3) 0.006(3)
O4C 0.037(3) 0.021(3) 0.027(3) -0.001(2) -0.003(2) 0.007(2)
C41C 0.036(4) 0.028(4) 0.027(4) 0.001(3) -0.005(3) 0.019(4)
C42C 0.038(4) 0.025(4) 0.033(4) 0.006(3) -0.003(3) 0.014(4)
C43C 0.040(5) 0.035(5) 0.052(5) -0.006(4) -0.010(4) 0.021(4)
C44C 0.054(6) 0.030(4) 0.061(6) -0.007(4) -0.007(4) 0.022(4)
C45C 0.039(5) 0.038(5) 0.050(5) 0.000(4) -0.005(4) 0.015(4)
C46C 0.027(4) 0.024(4) 0.035(4) -0.009(3) -0.014(3) 0.009(3)
C4C 0.044(5) 0.027(4) 0.025(4) -0.002(3) -0.003(3) 0.015(4)
O5C 0.035(3) 0.033(3) 0.035(3) -0.002(2) -0.004(2) 0.020(2)
C51C 0.029(4) 0.029(4) 0.034(4) 0.004(3) 0.005(3) 0.012(3)
C52C 0.026(4) 0.038(4) 0.031(4) 0.006(3) 0.011(3) 0.016(4)
C53C 0.022(4) 0.048(5) 0.050(5) 0.017(4) 0.015(4) 0.020(4)
C54C 0.036(5) 0.054(6) 0.054(5) 0.008(4) 0.010(4) 0.033(4)
C55C 0.040(5) 0.032(4) 0.047(5) 0.010(4) 0.014(4) 0.023(4)
C56C 0.037(4) 0.034(4) 0.035(4) 0.009(3) 0.014(4) 0.025(4)
C5C 0.036(4) 0.043(5) 0.037(5) 0.003(4) 0.005(4) 0.022(4)
C61C 0.036(5) 0.023(4) 0.056(6) 0.004(4) -0.005(4) 0.001(4)
C62C 0.062(6) 0.025(4) 0.049(5) 0.007(4) 0.004(4) 0.030(4)
C63C 0.029(4) 0.048(5) 0.036(5) 0.006(4) 0.008(3) 0.026(4)
C64C 0.029(4) 0.032(4) 0.029(4) 0.002(3) 0.002(3) 0.014(3)
C65C 0.040(5) 0.034(4) 0.033(4) 0.004(3) 0.002(4) 0.020(4)
C66C 0.026(4) 0.039(5) 0.051(5) 0.013(4) 0.006(4) 0.019(4)
C67C 0.034(5) 0.041(5) 0.055(6) -0.009(4) -0.004(4) 0.008(4)
C68C 0.061(6) 0.050(5) 0.047(5) 0.001(4) 0.009(4) 0.040(5)

loop_
_atom_type_symbol
_atom_type_description
_atom_type_scat_dispersion_real
_atom_type_scat_dispersion_imag
_atom_type_scat_source
C C 0.0033 0.0016 'International Tables Vol C Tables 4.2.6.8 and 6.1.1.4'
H H 0.0000 0.0000 'International Tables Vol C Tables 4.2.6.8 and 6.1.1.4'
O O 0.0106 0.0060 'International Tables Vol C Tables 4.2.6.8 and 6.1.1.4'

loop_
_geom_angle_atom_site_label_1
_geom_angle_atom_site_label_2
_geom_angle_atom_site_label_3
_geom_angle
C12A C11A O1A 119.3(6)
C12A C11A C16A 120.5(6)
O1A C11A C16A 120.1(6)
C13A C12A C11A 119.5(7)
C13A C12A C1A 119.4(7)
C11A C12A C1A 121.2(7)
C12A C13A C14A 120.6(7)
C15A C14A C13A 118.7(7)
C14A C15A C16A 121.7(7)
C15A C16A C11A 118.5(7)
C15A C16A C5A 120.1(7)
C11A C16A C5A 121.4(6)
C26A C1A C12A 117.7(6)
C26A C21A O2A 119.9(6)
C26A C21A C22A 122.6(7)
O2A C21A C22A 117.5(6)
C23A C22A C21A 117.3(7)
C23A C22A C2A 120.0(6)
C21A C22A C2A 122.6(6)
C22A C23A C24A 122.1(7)
C25A C24A C23A 117.3(7)
C24A C25A C26A 123.3(7)
C21A C26A C25A 116.8(7)
C21A C26A C1A 122.4(6)
C25A C26A C1A 120.7(7)
C22A C2A C36A 115.8(5)
C36A C31A O3A 119.6(6)
C36A C31A C32A 121.6(6)
O3A C31A C32A 118.5(6)
C33A C32A C31A 116.6(7)
C33A C32A C3A 121.4(6)
C31A C32A C3A 122.0(6)
C34A C33A C32A 123.0(7)
C33A C34A C35A 118.7(7)
C34A C35A C36A 121.8(7)
C31A C36A C35A 117.7(6)
C31A C36A C2A 122.8(6)
C35A C36A C2A 119.4(7)
C32A C3A C46A 119.7(6)
C42A C41A O4A 119.1(6)
C42A C41A C46A 121.4(6)
O4A C41A C46A 119.4(6)
C41A C42A C43A 118.6(7)
C41A C42A C4A 121.4(6)
C43A C42A C4A 119.9(7)
C44A C43A C42A 121.2(7)
C43A C44A C45A 120.1(7)
C44A C45A C46A 120.8(7)
C45A C46A C41A 117.8(7)
C45A C46A C3A 120.3(6)
C41A C46A C3A 121.5(6)
C56A C4A C42A 115.8(6)
C56A C51A O5A 120.4(6)
C56A C51A C52A 121.1(6)
O5A C51A C52A 118.5(6)
C53A C52A C51A 118.9(7)
C53A C52A C5A 119.5(7)
C51A C52A C5A 121.5(6)
C52A C53A C54A 120.0(7)
C55A C54A C53A 120.4(7)
C54A C55A C56A 120.4(7)
C51A C56A C55A 118.6(6)
C51A C56A C4A 121.4(6)
C55A C56A C4A 120.0(6)
C52A C5A C16A 115.5(6)
C66A C61A C62A 120.7(7)
C61A C62A C63A 119.6(7)
C62A C63A C64A 121.2(7)
C63A C64A C65A 118.3(6)
C63A C64A C67A 119.5(6)
C65A C64A C67A 122.2(6)
C66A C65A C64A 119.4(6)
C66A C65A C68A 120.0(7)
C64A C65A C68A 120.4(7)
C61A C66A C65A 120.8(7)
C12B C11B O1B 120.0(6)
C12B C11B C16B 122.3(6)
O1B C11B C16B 117.7(6)
C11B C12B C13B 117.6(7)
C11B C12B C1B 122.6(6)
C13B C12B C1B 119.8(6)
C14B C13B C12B 120.8(7)
C13B C14B C15B 120.9(7)
C14B C15B C16B 121.1(7)
C15B C16B C11B 117.0(7)
C15B C16B C5B 120.8(7)
C11B C16B C5B 122.1(7)
C12B C1B C26B 116.5(6)
C26B C21B O2B 118.3(6)
C26B C21B C22B 122.0(6)
O2B C21B C22B 119.6(6)
C23B C22B C21B 116.7(7)
C23B C22B C2B 122.0(7)
C21B C22B C2B 121.2(6)
C24B C23B C22B 122.6(8)
C25B C24B C23B 118.4(7)
C24B C25B C26B 122.3(7)
C21B C26B C25B 117.6(6)
C21B C26B C1B 121.4(6)
C25B C26B C1B 120.9(6)
C22B C2B C36B 116.2(6)
C36B C31B O3B 118.1(6)
C36B C31B C32B 122.5(6)
O3B C31B C32B 119.3(6)
C33B C32B C31B 117.5(7)
C33B C32B C3B 119.9(7)
C31B C32B C3B 122.4(7)
C32B C33B C34B 121.7(7)
C33B C34B C35B 119.3(7)
C36B C35B C34B 119.7(7)
C31B C36B C35B 118.9(7)
C31B C36B C2B 122.3(6)
C35B C36B C2B 118.5(7)
C32B C3B C46B 117.3(6)
C42B C41B C46B 122.5(7)
C42B C41B O4B 119.9(6)
C46B C41B O4B 117.5(6)
C41B C42B C43B 118.2(7)
C41B C42B C4B 123.1(7)
C43B C42B C4B 118.7(7)
C42B C43B C44B 120.0(7)
C45B C44B C43B 120.7(7)
C44B C45B C46B 119.8(7)
C41B C46B C45B 118.5(7)
C41B C46B C3B 122.0(6)
C45B C46B C3B 119.2(6)
C42B C4B C56B 116.5(6)
O5B C51B C56B 119.5(6)
O5B C51B C52B 119.6(6)
C56B C51B C52B 120.9(6)
C51B C52B C53B 117.6(6)
C51B C52B C5B 122.1(6)
C53B C52B C5B 120.2(6)
C54B C53B C52B 121.1(7)
C53B C54B C55B 119.7(7)
C54B C55B C56B 121.3(7)
C51B C56B C55B 119.0(7)
C51B C56B C4B 120.3(6)
C55B C56B C4B 120.7(6)
C52B C5B C16B 116.9(6)
C66B C61B C62B 119.1(7)
C63B C62B C61B 122.4(7)
C62B C63B C64B 118.2(6)
C62B C63B C68B 120.6(6)
C64B C63B C68B 121.1(6)
C65B C64B C63B 118.5(6)
C65B C64B C67B 120.6(7)
C63B C64B C67B 120.8(6)
C64B C65B C66B 122.3(7)
C61B C66B C65B 119.4(7)
O1C C11C C12C 119.1(6)
O1C C11C C16C 119.9(6)
C12C C11C C16C 121.0(6)
C11C C12C C13C 117.7(6)
C11C C12C C1C 121.3(6)
C13C C12C C1C 121.0(6)
C14C C13C C12C 122.5(7)
C13C C14C C15C 118.0(7)
C16C C15C C14C 122.0(7)
C15C C16C C11C 118.4(7)
C15C C16C C5C 120.0(6)
C11C C16C C5C 121.5(6)
C26C C1C C12C 118.1(6)
O2C C21C C22C 118.3(6)
O2C C21C C26C 119.7(6)
C22C C21C C26C 122.0(6)
C21C C22C C23C 117.3(7)
C21C C22C C2C 123.1(7)
C23C C22C C2C 119.5(7)
C24C C23C C22C 122.0(7)
C25C C24C C23C 119.3(7)
C24C C25C C26C 122.1(7)
C21C C26C C25C 117.1(7)
C21C C26C C1C 121.7(6)
C25C C26C C1C 121.1(6)
C22C C2C C36C 116.3(5)
C36C C31C O3C 119.7(6)
C36C C31C C32C 122.0(6)
O3C C31C C32C 118.3(6)
C31C C32C C33C 118.1(6)
C31C C32C C3C 121.4(6)
C33C C32C C3C 120.1(6)
C32C C33C C34C 120.1(7)
C35C C34C C33C 119.4(7)
C34C C35C C36C 121.8(7)
C35C C36C C31C 118.2(6)
C35C C36C C2C 119.1(6)
C31C C36C C2C 122.6(6)
C32C C3C C46C 117.3(6)
C46C C41C C42C 123.6(6)
C46C C41C O4C 118.0(6)
C42C C41C O4C 118.2(6)
C43C C42C C41C 118.1(7)
C43C C42C C4C 118.7(7)
C41C C42C C4C 123.1(6)
C42C C43C C44C 120.1(7)
C45C C44C C43C 119.6(7)
C44C C45C C46C 121.1(8)
C41C C46C C45C 116.9(7)
C41C C46C C3C 123.6(6)
C45C C46C C3C 119.2(6)
C42C C4C C56C 115.3(6)
C56C C51C O5C 120.3(6)
C56C C51C C52C 120.4(7)
O5C C51C C52C 119.0(6)
C53C C52C C51C 117.5(7)
C53C C52C C5C 121.4(7)
C51C C52C C5C 121.0(6)
C54C C53C C52C 122.4(7)
C53C C54C C55C 118.8(7)
C56C C55C C54C 120.7(7)
C55C C56C C51C 119.4(7)
C55C C56C C4C 120.0(7)
C51C C56C C4C 120.6(6)
C52C C5C C16C 116.1(6)
C62C C61C C66C 119.7(7)
C61C C62C C63C 119.9(7)
C62C C63C C64C 122.0(7)
C63C C64C C65C 118.1(7)
C63C C64C C67C 120.1(6)
C65C C64C C67C 121.7(7)
C66C C65C C64C 119.1(7)
C66C C65C C68C 119.5(7)
C64C C65C C68C 121.4(7)
C65C C66C C61C 121.2(7)

loop_
_geom_bond_atom_site_label_1
_geom_bond_atom_site_label_2
_geom_bond_distance
O1A C11A 1.382(8)
C11A C12A 1.381(10)
C11A C16A 1.403(10)
C12A C13A 1.379(10)
C12A C1A 1.523(10)
C13A C14A 1.401(10)
C14A C15A 1.373(10)
C15A C16A 1.381(10)
C16A C5A 1.520(10)
C1A C26A 1.506(9)
O2A C21A 1.388(8)
C21A C26A 1.373(9)
C21A C22A 1.411(9)
C22A C23A 1.387(11)
C22A C2A 1.510(10)
C23A C24A 1.393(10)
C24A C25A 1.384(10)
C25A C26A 1.395(10)
C2A C36A 1.513(9)
O3A C31A 1.398(8)
C31A C36A 1.393(10)
C31A C32A 1.411(10)
C32A C33A 1.396(9)
C32A C3A 1.502(10)
C33A C34A 1.369(10)
C34A C35A 1.371(10)
C35A C36A 1.405(10)
C3A C46A 1.509(9)
O4A C41A 1.385(8)
C41A C42A 1.374(10)
C41A C46A 1.413(9)
C42A C43A 1.384(10)
C42A C4A 1.536(10)
C43A C44A 1.373(10)
C44A C45A 1.374(10)
C45A C46A 1.392(9)
C4A C56A 1.502(10)
O5A C51A 1.391(8)
C51A C56A 1.381(10)
C51A C52A 1.396(9)
C52A C53A 1.385(9)
C52A C5A 1.517(10)
C53A C54A 1.392(10)
C54A C55A 1.369(10)
C55A C56A 1.401(10)
C61A C66A 1.367(10)
C61A C62A 1.369(10)
C62A C63A 1.381(10)
C63A C64A 1.399(9)
C64A C65A 1.401(9)
C64A C67A 1.509(10)
C65A C66A 1.394(10)
C65A C68A 1.491(10)
O1B C11B 1.401(8)
C11B C12B 1.381(10)
C11B C16B 1.413(10)
C12B C13B 1.403(10)
C12B C1B 1.489(9)
C13B C14B 1.358(10)
C14B C15B 1.372(10)
C15B C16B 1.386(10)
C16B C5B 1.502(10)
C1B C26B 1.522(9)
O2B C21B 1.400(8)
C21B C26B 1.381(9)
C21B C22B 1.402(10)
C22B C23B 1.379(10)
C22B C2B 1.508(10)
C23B C24B 1.376(10)
C24B C25B 1.364(10)
C25B C26B 1.381(10)
C2B C36B 1.521(10)
O3B C31B 1.393(8)
C31B C36B 1.366(9)
C31B C32B 1.403(10)
C32B C33B 1.371(10)
C32B C3B 1.510(10)
C33B C34B 1.383(10)
C34B C35B 1.409(10)
C35B C36B 1.389(10)
C3B C46B 1.521(10)
O4B C41B 1.402(8)
C41B C42B 1.383(10)
C41B C46B 1.389(10)
C42B C43B 1.396(10)
C42B C4B 1.507(10)
C43B C44B 1.396(10)
C44B C45B 1.385(10)
C45B C46B 1.395(10)
C4B C56B 1.512(10)
O5B C51B 1.372(8)
C51B C56B 1.390(9)
C51B C52B 1.416(9)
C52B C53B 1.424(10)
C52B C5B 1.494(10)
C53B C54B 1.369(10)
C54B C55B 1.385(10)
C55B C56B 1.394(10)
C61B C66B 1.361(10)
C61B C62B 1.399(10)
C62B C63B 1.373(10)
C63B C64B 1.420(9)
C63B C68B 1.501(9)
C64B C65B 1.375(10)
C64B C67B 1.499(10)
C65B C66B 1.390(10)
O1C C11C 1.379(8)
C11C C12C 1.382(10)
C11C C16C 1.397(9)
C12C C13C 1.390(9)
C12C C1C 1.522(9)
C13C C14C 1.366(10)
C14C C15C 1.380(10)
C15C C16C 1.371(9)
C16C C5C 1.531(10)
C1C C26C 1.492(10)
O2C C21C 1.373(8)
C21C C22C 1.395(10)
C21C C26C 1.406(9)
C22C C23C 1.395(10)
C22C C2C 1.498(9)
C23C C24C 1.384(10)
C24C C25C 1.357(10)
C25C C26C 1.406(10)
C2C C36C 1.523(9)
O3C C31C 1.390(8)
C31C C36C 1.384(9)
C31C C32C 1.391(9)
C32C C33C 1.398(9)
C32C C3C 1.508(10)
C33C C34C 1.400(10)
C34C C35C 1.367(10)
C35C C36C 1.381(9)
C3C C46C 1.518(10)
O4C C41C 1.407(8)
C41C C46C 1.370(10)
C41C C42C 1.385(9)
C42C C43C 1.378(10)
C42C C4C 1.493(10)
C43C C44C 1.405(11)
C44C C45C 1.372(11)
C45C C46C 1.405(10)
C4C C56C 1.536(10)
O5C C51C 1.388(8)
C51C C56C 1.385(10)
C51C C52C 1.403(10)
C52C C53C 1.381(10)
C52C C5C 1.514(10)
C53C C54C 1.371(11)
C54C C55C 1.382(10)
C55C C56C 1.381(9)
C61C C62C 1.358(11)
C61C C66C 1.392(11)
C62C C63C 1.361(10)
C63C C64C 1.396(10)
C64C C65C 1.397(10)
C64C C67C 1.501(10)
C65C C66C 1.378(10)
C65C C68C 1.504(10)

loop_
_geom_hbond_atom_site_label_D
_geom_hbond_atom_site_label_H
_geom_hbond_atom_site_label_A
_geom_hbond_distance_DH
_geom_hbond_distance_HA
_geom_hbond_distance_DA
_geom_hbond_angle_DHA
O1A H1A O2A 0.84 2.01 2.849(7) 174.1
O2A H2A O3A 0.84 1.93 2.765(6) 170.2
O3A H3A O4A 0.84 1.93 2.765(7) 171.0
O4A H4A O5A 0.84 1.94 2.761(6) 167.2
O5A H5A O1A 0.84 1.97 2.793(7) 165.9
O1B H1B O2B 0.84 1.95 2.789(7) 175.3
O2B H2B O3B 0.84 1.95 2.771(6) 164.6
O3B H3B O4B 0.84 1.96 2.792(7) 172.6
O4B H4B O5B 0.84 1.95 2.789(7) 177.1
O5B H5B O1B 0.84 2.09 2.916(7) 165.5
O1C H1C O2C 0.84 2.01 2.841(7) 173.1
O2C H2C O3C 0.84 1.96 2.794(6) 169.7
O3C H3C O4C 0.84 1.90 2.730(6) 171.5
O4C H4C O5C 0.84 1.94 2.765(6) 167.2
O5C H5C O1C 0.84 1.91 2.735(7) 167.0
O1A H1A' O5A 0.84 1.95 2.793(7) 174.1
O2A H2A' O1A 0.85 2.02 2.849(7) 163.9
O3A H3A' O2A 0.84 1.93 2.765(6) 169.9
O4A H4A' O3A 0.84 1.93 2.765(7) 167.7
O5A H5A' O4A 0.85 1.91 2.761(6) 176.6
O1B H1B' O5B 0.85 2.07 2.916(7) 176.9
O2B H2B' O1B 0.84 1.96 2.789(7) 167.3
O3B H3B' O2B 0.85 1.93 2.771(6) 168.8
O4B H4B' O3B 0.85 1.95 2.792(7) 171.7
O5B H5B' O4B 0.85 1.95 2.789(7) 170.5
O1C H1C' O5C 0.84 1.90 2.735(7) 173.7
O2C H2C' O1C 0.85 2.02 2.841(7) 162.4
O3C H3C' O2C 0.84 1.95 2.794(6) 172.6
O4C H4C' O3C 0.85 1.90 2.730(6) 166.4
O5C H5C' O4C 0.85 1.93 2.765(6) 168.4

loop_
_geom_torsion_atom_site_label_1
_geom_torsion_atom_site_label_2
_geom_torsion_atom_site_label_3
_geom_torsion_atom_site_label_4
_geom_torsion
O1A C11A C12A C13A -175.9(6)
C16A C11A C12A C13A 6.3(10)
O1A C11A C12A C1A 5.6(9)
C16A C11A C12A C1A -172.2(6)
C11A C12A C13A C14A -1.9(10)
C1A C12A C13A C14A 176.6(6)
C12A C13A C14A C15A -3.5(10)
C13A C14A C15A C16A 4.7(11)
C14A C15A C16A C11A -0.4(11)
C14A C15A C16A C5A -179.0(7)
C12A C11A C16A C15A -5.2(10)
O1A C11A C16A C15A 177.1(6)
C12A C11A C16A C5A 173.3(6)
O1A C11A C16A C5A -4.4(10)
C13A C12A C1A C26A 84.5(8)
C11A C12A C1A C26A -97.0(8)
C26A C21A C22A C23A 6.8(10)
O2A C21A C22A C23A -175.5(6)
C26A C21A C22A C2A -173.1(6)
O2A C21A C22A C2A 4.6(9)
C21A C22A C23A C24A 0.0(10)
C2A C22A C23A C24A 179.9(6)
C22A C23A C24A C25A -4.4(11)
C23A C24A C25A C26A 2.5(11)
O2A C21A C26A C25A 173.8(6)
C22A C21A C26A C25A -8.5(10)
O2A C21A C26A C1A -11.2(10)
C22A C21A C26A C1A 166.4(6)
C24A C25A C26A C21A 3.8(10)
C24A C25A C26A C1A -171.3(7)
C12A C1A C26A C21A 97.5(8)
C12A C1A C26A C25A -87.7(8)
C23A C22A C2A C36A 87.4(8)
C21A C22A C2A C36A -92.7(8)
C36A C31A C32A C33A 7.9(9)
O3A C31A C32A C33A -177.9(6)
C36A C31A C32A C3A -169.8(6)
O3A C31A C32A C3A 4.5(9)
C31A C32A C33A C34A -1.6(10)
C3A C32A C33A C34A 176.1(7)
C32A C33A C34A C35A -5.0(11)
C33A C34A C35A C36A 5.6(11)
O3A C31A C36A C35A 178.5(6)
C32A C31A C36A C35A -7.4(10)
O3A C31A C36A C2A -4.9(10)
C32A C31A C36A C2A 169.3(6)
C34A C35A C36A C31A 0.4(10)
C34A C35A C36A C2A -176.3(6)
C22A C2A C36A C31A 94.2(8)
C22A C2A C36A C35A -89.2(8)
C33A C32A C3A C46A 89.3(8)
C31A C32A C3A C46A -93.2(8)
O4A C41A C42A C43A -178.8(6)
C46A C41A C42A C43A 4.1(10)
O4A C41A C42A C4A 4.7(10)
C46A C41A C42A C4A -172.4(6)
C41A C42A C43A C44A 0.0(10)
C4A C42A C43A C44A 176.6(6)
C42A C43A C44A C45A -3.1(11)
C43A C44A C45A C46A 2.1(11)
C44A C45A C46A C41A 1.8(11)
C44A C45A C46A C3A -170.6(7)
C42A C41A C46A C45A -5.0(10)
O4A C41A C46A C45A 177.9(6)
C42A C41A C46A C3A 167.4(7)
O4A C41A C46A C3A -9.7(10)
C32A C3A C46A C45A -92.0(8)
C32A C3A C46A C41A 95.8(8)
C41A C42A C4A C56A -94.0(8)
C43A C42A C4A C56A 89.6(8)
C56A C51A C52A C53A 9.1(10)
O5A C51A C52A C53A -172.7(6)
C56A C51A C52A C5A -167.2(6)
O5A C51A C52A C5A 11.0(9)
C51A C52A C53A C54A -3.9(10)
C5A C52A C53A C54A 172.5(6)
C52A C53A C54A C55A -2.0(11)
C53A C54A C55A C56A 2.9(10)
O5A C51A C56A C55A 173.7(6)
C52A C51A C56A C55A -8.2(10)
O5A C51A C56A C4A -8.7(10)
C52A C51A C56A C4A 169.4(6)
C54A C55A C56A C51A 2.1(10)
C54A C55A C56A C4A -175.5(6)
C42A C4A C56A C51A 97.1(8)
C42A C4A C56A C55A -85.4(8)
C53A C52A C5A C16A 87.0(8)
C51A C52A C5A C16A -96.7(8)
C15A C16A C5A C52A -85.4(8)
C11A C16A C5A C52A 96.1(8)
C66A C61A C62A C63A 1.3(11)
C61A C62A C63A C64A -2.1(11)
C62A C63A C64A C65A 1.5(10)
C62A C63A C64A C67A -177.7(7)
C63A C64A C65A C66A -0.1(10)
C67A C64A C65A C66A 179.1(7)
C63A C64A C65A C68A -176.5(7)
C67A C64A C65A C68A 2.7(11)
C62A C61A C66A C65A 0.1(11)
C64A C65A C66A C61A -0.7(11)
C68A C65A C66A C61A 175.7(7)
O1B C11B C12B C13B -177.2(6)
C16B C11B C12B C13B 4.2(10)
O1B C11B C12B C1B 6.2(10)
C16B C11B C12B C1B -172.4(6)
C11B C12B C13B C14B -0.1(10)
C1B C12B C13B C14B 176.6(6)
C12B C13B C14B C15B -3.9(11)
C13B C14B C15B C16B 3.8(11)
C14B C15B C16B C11B 0.2(10)
C14B C15B C16B C5B -176.5(6)
C12B C11B C16B C15B -4.3(10)
O1B C11B C16B C15B 177.1(6)
C12B C11B C16B C5B 172.4(6)
O1B C11B C16B C5B -6.3(9)
C11B C12B C1B C26B -100.1(8)
C13B C12B C1B C26B 83.4(8)
C26B C21B C22B C23B 6.8(10)
O2B C21B C22B C23B -175.7(6)
C26B C21B C22B C2B -170.3(6)
O2B C21B C22B C2B 7.1(10)
C21B C22B C23B C24B -1.8(10)
C2B C22B C23B C24B 175.3(7)
C22B C23B C24B C25B -2.3(11)
C23B C24B C25B C26B 1.7(11)
O2B C21B C26B C25B 175.1(6)
C22B C21B C26B C25B -7.4(10)
O2B C21B C26B C1B -7.9(9)
C22B C21B C26B C1B 169.6(6)
C24B C25B C26B C21B 3.0(11)
C24B C25B C26B C1B -174.0(7)
C12B C1B C26B C21B 91.7(8)
C12B C1B C26B C25B -91.4(8)
C23B C22B C2B C36B 89.0(8)
C21B C22B C2B C36B -94.0(8)
C36B C31B C32B C33B 6.3(10)
O3B C31B C32B C33B -177.9(6)
C36B C31B C32B C3B -168.2(7)
O3B C31B C32B C3B 7.7(10)
C31B C32B C33B C34B -2.1(11)
C3B C32B C33B C34B 172.5(7)
C32B C33B C34B C35B -2.6(12)
C33B C34B C35B C36B 3.6(11)
O3B C31B C36B C35B 178.7(6)
C32B C31B C36B C35B -5.4(10)
O3B C31B C36B C2B -7.2(10)
C32B C31B C36B C2B 168.7(7)
C34B C35B C36B C31B 0.4(10)
C34B C35B C36B C2B -173.9(7)
C22B C2B C36B C31B 98.2(8)
C22B C2B C36B C35B -87.7(8)
C33B C32B C3B C46B 90.4(9)
C31B C32B C3B C46B -95.2(8)
C46B C41B C42B C43B 5.9(10)
O4B C41B C42B C43B -177.3(6)
C46B C41B C42B C4B -172.5(6)
O4B C41B C42B C4B 4.2(10)
C41B C42B C43B C44B -2.4(10)
C4B C42B C43B C44B 176.1(6)
C42B C43B C44B C45B -2.1(10)
C43B C44B C45B C46B 3.3(10)
C42B C41B C46B C45B -4.8(10)
O4B C41B C46B C45B 178.4(6)
C42B C41B C46B C3B 169.2(6)
O4B C41B C46B C3B -7.7(9)
C44B C45B C46B C41B 0.1(10)
C44B C45B C46B C3B -174.0(6)
C32B C3B C46B C41B 96.7(8)
C32B C3B C46B C45B -89.4(8)
C41B C42B C4B C56B -95.4(8)
C43B C42B C4B C56B 86.1(8)
O5B C51B C52B C53B -174.7(6)
C56B C51B C52B C53B 6.0(10)
O5B C51B C52B C5B 10.0(10)
C56B C51B C52B C5B -169.3(6)
C51B C52B C53B C54B -1.4(10)
C5B C52B C53B C54B 174.0(7)
C52B C53B C54B C55B -4.9(11)
C53B C54B C55B C56B 7.0(11)
O5B C51B C56B C55B 176.6(6)
C52B C51B C56B C55B -4.1(10)
O5B C51B C56B C4B -5.7(10)
C52B C51B C56B C4B 173.5(6)
C54B C55B C56B C51B -2.4(10)
C54B C55B C56B C4B 179.9(6)
C42B C4B C56B C51B 94.2(8)
C42B C4B C56B C55B -88.2(8)
C51B C52B C5B C16B -97.4(8)
C53B C52B C5B C16B 87.4(8)
C15B C16B C5B C52B -83.0(8)
C11B C16B C5B C52B 100.5(8)
C66B C61B C62B C63B -0.7(11)
C61B C62B C63B C64B 0.0(11)
C61B C62B C63B C68B -175.9(7)
C62B C63B C64B C65B 0.9(10)
C68B C63B C64B C65B 176.7(7)
C62B C63B C64B C67B -179.4(7)
C68B C63B C64B C67B -3.6(10)
C63B C64B C65B C66B -1.0(11)
C67B C64B C65B C66B 179.2(7)
C62B C61B C66B C65B 0.6(11)
C64B C65B C66B C61B 0.3(11)
O1C C11C C12C C13C -175.9(6)
C16C C11C C12C C13C 5.9(10)
O1C C11C C12C C1C 6.6(9)
C16C C11C C12C C1C -171.7(6)
C11C C12C C13C C14C -1.5(10)
C1C C12C C13C C14C 176.1(7)
C12C C13C C14C C15C -2.6(11)
C13C C14C C15C C16C 2.4(11)
C14C C15C C16C C11C 1.8(10)
C14C C15C C16C C5C -174.2(6)
O1C C11C C16C C15C 175.7(6)
C12C C11C C16C C15C -6.0(10)
O1C C11C C16C C5C -8.3(10)
C12C C11C C16C C5C 169.9(6)
C11C C12C C1C C26C -98.4(8)
C13C C12C C1C C26C 84.1(8)
O2C C21C C22C C23C -178.2(5)
C26C C21C C22C C23C 4.3(9)
O2C C21C C22C C2C 4.3(9)
C26C C21C C22C C2C -173.2(6)
C21C C22C C23C C24C 0.1(10)
C2C C22C C23C C24C 177.7(6)
C22C C23C C24C C25C -3.4(11)
C23C C24C C25C C26C 2.4(11)
O2C C21C C26C C25C 177.3(6)
C22C C21C C26C C25C -5.2(9)
O2C C21C C26C C1C -7.3(9)
C22C C21C C26C C1C 170.2(6)
C24C C25C C26C C21C 1.7(10)
C24C C25C C26C C1C -173.7(7)
C12C C1C C26C C21C 95.0(8)
C12C C1C C26C C25C -89.8(8)
C21C C22C C2C C36C -91.0(8)
C23C C22C C2C C36C 91.5(8)
C36C C31C C32C C33C 5.3(10)
O3C C31C C32C C33C -178.3(6)
C36C C31C C32C C3C -167.4(6)
O3C C31C C32C C3C 9.0(9)
C31C C32C C33C C34C -0.2(10)
C3C C32C C33C C34C 172.6(6)
C32C C33C C34C C35C -4.2(10)
C33C C34C C35C C36C 3.7(11)
C34C C35C C36C C31C 1.2(10)
C34C C35C C36C C2C -174.9(6)
O3C C31C C36C C35C 177.8(6)
C32C C31C C36C C35C -5.9(10)
O3C C31C C36C C2C -6.2(10)
C32C C31C C36C C2C 170.1(6)
C22C C2C C36C C35C -87.8(8)
C22C C2C C36C C31C 96.3(8)
C31C C32C C3C C46C -96.8(8)
C33C C32C C3C C46C 90.6(8)
C46C C41C C42C C43C 6.0(11)
O4C C41C C42C C43C -179.0(6)
C46C C41C C42C C4C -170.5(7)
O4C C41C C42C C4C 4.6(10)
C41C C42C C43C C44C 0.8(11)
C4C C42C C43C C44C 177.4(7)
C42C C43C C44C C45C -5.7(12)
C43C C44C C45C C46C 4.2(12)
C42C C41C C46C C45C -7.4(11)
O4C C41C C46C C45C 177.6(6)
C42C C41C C46C C3C 166.6(7)
O4C C41C C46C C3C -8.4(10)
C44C C45C C46C C41C 2.1(11)
C44C C45C C46C C3C -172.1(7)
C32C C3C C46C C41C 93.5(8)
C32C C3C C46C C45C -92.6(8)
C43C C42C C4C C56C 88.3(8)
C41C C42C C4C C56C -95.3(8)
C56C C51C C52C C53C 10.0(10)
O5C C51C C52C C53C -175.7(6)
C56C C51C C52C C5C -165.1(6)
O5C C51C C52C C5C 9.2(10)
C51C C52C C53C C54C -4.1(10)
C5C C52C C53C C54C 171.0(7)
C52C C53C C54C C55C -3.4(11)
C53C C54C C55C C56C 5.1(11)
C54C C55C C56C C51C 0.7(11)
C54C C55C C56C C4C -177.2(7)
O5C C51C C56C C55C 177.3(6)
C52C C51C C56C C55C -8.4(10)
O5C C51C C56C C4C -4.8(10)
C52C C51C C56C C4C 169.4(6)
C42C C4C C56C C55C -87.9(8)
C42C C4C C56C C51C 94.3(8)
C53C C52C C5C C16C 91.8(8)
C51C C52C C5C C16C -93.3(8)
C15C C16C C5C C52C -86.6(8)
C11C C16C C5C C52C 97.5(8)
C66C C61C C62C C63C -0.2(12)
C61C C62C C63C C64C 0.6(12)
C62C C63C C64C C65C -0.2(11)
C62C C63C C64C C67C -178.8(7)
C63C C64C C65C C66C -0.6(10)
C67C C64C C65C C66C 178.1(7)
C63C C64C C65C C68C -178.2(7)
C67C C64C C65C C68C 0.5(11)
C64C C65C C66C C61C 0.9(11)
C68C C65C C66C C61C 178.5(7)
C62C C61C C66C C65C -0.5(12)
